data_1100513
loop_
_publ_author_name
'Ackermann, H.'
'Geiseler, G.'
'Harms, K.'
'Leo, R.'
'Massa, W.'
'Weller, F.'
'Dehnicke, K.'

_publ_section_title
;
 Triethylphosphanimin-Komplexe der Acetate von Kupfer(II) und Zink.
 Kristallstrukturen von [Zn(O~2~C-CH~3~)~2~(HNPEt~3~)],
 [Cu~5~(O~2~C-CH~3~)~10~(HNPEt~3~)~2~] und [Cu(O~2~C-CH~3~)~2~(HNPEt~3~)~2~]
;
_journal_coden_ASTM ZAACAB
_journal_issue 9
_journal_name_full
;
 Zeitschrift fuer Anorganische und Allgemeine Chemie
;
_journal_page_first 1500
_journal_page_last 1506
_journal_paper_doi 10.1002/(sici)1521-3749(199909)625:9<1500::aid-zaac1500>3.0.co;2-t
_journal_volume 625
_journal_year 1999
_chemical_formula_sum 'C10 H22 N O4 P Zn'
_space_group_IT_number 114
_symmetry_cell_setting tetragonal
_symmetry_Int_Tables_number 114
_symmetry_space_group_name_Hall 'P -4 2n'
_symmetry_space_group_name_H-M 'P -4 21 c'
_cell_angle_alpha 90
_cell_angle_beta 90
_cell_angle_gamma 90
_cell_formula_units_Z 8
_cell_length_a 17.096(2)
_cell_length_b 17.096(2)
_cell_length_c 9.824(1)
_cod_original_formula_sum 'C10 H22 N1 O4 P1 Zn1'
_cod_database_code 1100513

loop_
_symmetry_equiv_pos_site_id
_symmetry_equiv_pos_as_xyz
1 x,y,z
2 -x,-y,z
3 y,-x,-z
4 -y,x,-z
5 1/2-x,1/2+y,1/2-z
6 1/2+x,1/2-y,1/2-z
7 1/2-y,1/2-x,1/2+z
8 1/2+y,1/2+x,1/2+z

loop_
_atom_site_label
_atom_site_type_symbol
_atom_site_fract_x
_atom_site_fract_y
_atom_site_fract_z
Zn1 Zn -0.22121(6) 0.26402(6) 0.12523(18)
P1 P -0.40714(13) 0.24041(15) 0.1112(4)
N1 N -0.3297(4) 0.2677(4) 0.1828(8)
H1 H -0.33680 0.28850 0.26390
O1 O -0.1657(4) 0.3436(4) 0.2339(8)
O2 O -0.1516(3) 0.1699(4) 0.1268(10)
O3 O -0.1973(4) 0.2881(4) 0.4317(6)
O4 O -0.2448(5) 0.1217(4) -0.0099(8)
C1 C -0.4926(6) 0.2905(7) 0.1728(12)
H2 H -0.53940 0.26930 0.12630
H3 H -0.49840 0.28030 0.27150
C2 C -0.4885(7) 0.3797(6) 0.1487(16)
H4 H -0.52260 0.40650 0.21410
H5 H -0.50590 0.39160 0.05590
H6 H -0.43450 0.39770 0.16090
C3 C -0.3974(5) 0.2586(7) -0.0674(9)
H7 H -0.38100 0.31370 -0.08070
H8 H -0.35530 0.22480 -0.10390
C4 C -0.4744(5) 0.2437(7) -0.1519(13)
H9 H -0.46350 0.25080 -0.24900
H10 H -0.51480 0.28090 -0.12330
H11 H -0.49280 0.19020 -0.13570
C5 C -0.4254(6) 0.1370(5) 0.1248(15)
H12 H -0.46630 0.12230 0.05800
H13 H -0.37710 0.10830 0.10060
C6 C -0.4525(7) 0.1107(6) 0.2704(12)
H14 H -0.45080 0.05350 0.27660
H15 H -0.50600 0.12890 0.28670
H16 H -0.41750 0.13330 0.33890
C7 C -0.1824(7) 0.1177(6) 0.0524(12)
C8 C -0.1342(6) 0.0408(6) 0.0438(13)
H17 H -0.16640 -0.00040 0.00290
H18 H -0.11820 0.02490 0.13550
H19 H -0.08760 0.04950 -0.01240
C9 C -0.1729(5) 0.3437(6) 0.3662(17)
C10 C -0.1453(6) 0.4184(6) 0.4388(11)
H20 H -0.12770 0.45660 0.37100
H21 H -0.10190 0.40570 0.50020
H22 H -0.18860 0.44060 0.49140
O3G* O -0.2119(4) 0.3027(4) -0.0683(6)
Zn1G* Zn -0.23598(6) 0.27879(6) 0.62523(18)

loop_
_atom_type_symbol
_atom_type_radius_bond
C 0.68
H 0.23
N 0.68
O 0.68
P 1.05
Zn 1.45
